data_7160782
loop_
_publ_author_name
'Atreya, Vaishnavi'
'Sil, Anirban'
'Sil, Debangsu'
'Chakraborty, Subrata'

_publ_section_title
;
 A molybdenum-catalyzed acceptorless dehydrogenative approach for
 quinoline synthesis using amino alcohol.
;
_journal_issue 44
_journal_name_full 'Organic &amp; biomolecular chemistry'
_journal_page_first 10118
_journal_page_last 10126
_journal_paper_doi 10.1039/d5ob01409c
_journal_volume 23
_journal_year 2025
_chemical_formula_moiety 'C31 H29 Cl Mo O2 P2'
_chemical_formula_sum 'C31 H29 Cl Mo O2 P2'
_chemical_formula_weight 626.87
_space_group_crystal_system monoclinic
_space_group_IT_number 14
_space_group_name_Hall '-P 2yn'
_space_group_name_H-M_alt 'P 1 21/n 1'
_atom_sites_solution_hydrogens geom
_atom_sites_solution_primary iterative
_audit_creation_date 2025-08-18
_audit_creation_method
;
Olex2 1.5
(compiled 2025.07.13 svn.rb7424aed for OlexSys, GUI svn.r7311)
;
_audit_update_record
;
2025-08-19 deposited with the CCDC.	2025-10-06 downloaded from the CCDC.
;
_cell_angle_alpha 90
_cell_angle_beta 106.533(10)
_cell_angle_gamma 90
_cell_formula_units_Z 4
_cell_length_a 11.314(4)
_cell_length_b 17.847(6)
_cell_length_c 14.475(5)
_cell_measurement_reflns_used 9102
_cell_measurement_temperature 296(2)
_cell_measurement_theta_max 27.93
_cell_measurement_theta_min 2.20
_cell_volume 2802.0(17)
_computing_cell_refinement 'SAINT V8.40B (?, 2016)'
_computing_data_reduction 'SAINT V8.40B (?, 2016)'
_computing_molecular_graphics 'Olex2 1.5 (Dolomanov et al., 2009)'
_computing_publication_material 'Olex2 1.5 (Dolomanov et al., 2009)'
_computing_structure_refinement 'XL  (Sheldrick, 2008)'
_computing_structure_solution 'olex2.solve 1.5 (Bourhis et al., 2015)'
_diffrn_ambient_temperature 296.15
_diffrn_measured_fraction_theta_full 1.000
_diffrn_measured_fraction_theta_max 0.997
_diffrn_measurement_device_type 'Bruker APEX-II CCD'
_diffrn_measurement_method '\f and \w scans'
_diffrn_radiation_type MoK\a
_diffrn_radiation_wavelength 0.71073
_diffrn_reflns_av_R_equivalents 0.0929
_diffrn_reflns_av_unetI/netI 0.0356
_diffrn_reflns_Laue_measured_fraction_full 1.000
_diffrn_reflns_Laue_measured_fraction_max 0.997
_diffrn_reflns_limit_h_max 14
_diffrn_reflns_limit_h_min -14
_diffrn_reflns_limit_k_max 23
_diffrn_reflns_limit_k_min -23
_diffrn_reflns_limit_l_max 19
_diffrn_reflns_limit_l_min -19
_diffrn_reflns_number 93474
_diffrn_reflns_point_group_measured_fraction_full 1.000
_diffrn_reflns_point_group_measured_fraction_max 0.997
_diffrn_reflns_theta_full 25.242
_diffrn_reflns_theta_max 27.958
_diffrn_reflns_theta_min 1.859
_diffrn_source_current 0.95
_diffrn_source_power 0.0475
_diffrn_source_voltage 50.0
_diffrn_standards_number 0
_exptl_absorpt_coefficient_mu 0.705
_exptl_absorpt_correction_T_max 0.856
_exptl_absorpt_correction_T_min 0.789
_exptl_absorpt_correction_type multi-scan
_exptl_absorpt_process_details
;
SADABS-2016/2 (Bruker,2016/2) was used for absorption correction.
wR2(int) was 0.1715 before and 0.1123 after correction.
The Ratio of minimum to maximum transmission is 0.6848.
The \l/2 correction factor is Not present.
;
_exptl_crystal_colour 'clear light yellow'
_exptl_crystal_colour_lustre clear
_exptl_crystal_colour_modifier light
_exptl_crystal_colour_primary yellow
_exptl_crystal_density_diffrn 1.486
_exptl_crystal_description plate
_exptl_crystal_F_000 1280
_exptl_crystal_size_max 0.58
_exptl_crystal_size_mid 0.28
_exptl_crystal_size_min 0.22
_refine_diff_density_max 0.520
_refine_diff_density_min -0.747
_refine_diff_density_rms 0.095
_refine_ls_extinction_method none
_refine_ls_goodness_of_fit_ref 1.083
_refine_ls_hydrogen_treatment constr
_refine_ls_matrix_type full
_refine_ls_number_parameters 334
_refine_ls_number_reflns 6720
_refine_ls_number_restraints 0
_refine_ls_restrained_S_all 1.083
_refine_ls_R_factor_all 0.0545
_refine_ls_R_factor_gt 0.0402
_refine_ls_shift/su_max 0.001
_refine_ls_shift/su_mean 0.000
_refine_ls_structure_factor_coef Fsqd
_refine_ls_weighting_details 'w=1/[\s^2^(Fo^2^)+(0.0101P)^2^+7.3923P] where P=(Fo^2^+2Fc^2^)/3'
_refine_ls_weighting_scheme calc
_refine_ls_wR_factor_gt 0.0763
_refine_ls_wR_factor_ref 0.0825
_reflns_Friedel_coverage 0.000
_reflns_number_gt 5670
_reflns_number_total 6720
_reflns_threshold_expression 'I > 2\s(I)'
_cod_data_source_file d5ob01409c2.cif
_cod_data_source_block mo_1_0m
_cod_depositor_comments 'Adding full bibliography for 7160782--7160783.cif.'
_cod_original_cell_volume 2801.9(17)
_cod_database_code 7160782
_shelx_shelxl_version_number 2019/1
_shelx_space_group_comment
;
The symmetry employed for this shelxl refinement is uniquely defined
by the following loop, which should always be used as a source of
symmetry information in preference to the above space-group names.
They are only intended as comments.
;
_shelx_estimated_absorpt_t_max 0.860
_shelx_estimated_absorpt_t_min 0.685
_olex2_refinement_description
;
1. Fixed Uiso
 At 1.2 times of:
  All C(H) groups, All C(H,H) groups
2.a Secondary CH2 refined with riding coordinates:
 C1(H1A,H1B), C2(H2A,H2B), C27(H27A,H27B), C29(H29A,H29B)
2.b Aromatic/amide H refined with riding coordinates:
 C4(H4), C5(H5), C6(H6), C7(H7), C8(H8), C10(H10), C11(H11), C12(H12),
 C13(H13), C14(H14), C16(H16), C17(H17), C18(H18), C19(H19), C20(H20), C22(H22),
  C23(H23), C24(H24), C25(H25), C26(H26), C28(H28)
;
_olex2_submission_special_instructions 'No special instructions were received'

loop_
_space_group_symop_operation_xyz
'x, y, z'
'-x+1/2, y+1/2, -z+1/2'
'-x, -y, -z'
'x-1/2, -y-1/2, z-1/2'

loop_
_atom_site_label
_atom_site_type_symbol
_atom_site_fract_x
_atom_site_fract_y
_atom_site_fract_z
_atom_site_U_iso_or_equiv
_atom_site_adp_type
_atom_site_occupancy
_atom_site_site_symmetry_order
_atom_site_calc_flag
_atom_site_refinement_flags_posn
_atom_site_refinement_flags_adp
_atom_site_refinement_flags_occupancy
_atom_site_disorder_assembly
_atom_site_disorder_group
Mo1 Mo 0.22224(2) 0.42393(2) 0.20273(2) 0.01469(6) Uani 1 1 d . . . . .
Cl1 Cl 0.41494(6) 0.47400(4) 0.32978(5) 0.02182(14) Uani 1 1 d . . . . .
P1 P 0.21475(6) 0.34046(4) 0.34682(5) 0.01452(14) Uani 1 1 d . . . . .
P2 P 0.36406(6) 0.31541(4) 0.19765(5) 0.01468(14) Uani 1 1 d . . . . .
O1 O 0.0171(2) 0.35623(13) 0.03469(16) 0.0359(6) Uani 1 1 d . . . . .
O2 O 0.2704(3) 0.48127(15) 0.01290(17) 0.0490(7) Uani 1 1 d . . . . .
C1 C 0.3682(2) 0.29760(15) 0.39142(19) 0.0176(5) Uani 1 1 d . . . . .
H1A H 0.429663 0.335990 0.416568 0.021 Uiso 1 1 calc R U . . .
H1B H 0.369347 0.262597 0.442921 0.021 Uiso 1 1 calc R U . . .
C2 C 0.3974(3) 0.25651(15) 0.30748(19) 0.0185(5) Uani 1 1 d . . . . .
H2A H 0.348770 0.210984 0.293388 0.022 Uiso 1 1 calc R U . . .
H2B H 0.483806 0.242409 0.326193 0.022 Uiso 1 1 calc R U . . .
C3 C 0.5161(2) 0.33448(16) 0.18286(19) 0.0189(6) Uani 1 1 d . . . . .
C4 C 0.5581(3) 0.40679(18) 0.1732(2) 0.0271(7) Uani 1 1 d . . . . .
H4 H 0.508635 0.447942 0.175579 0.033 Uiso 1 1 calc R U . . .
C5 C 0.6740(3) 0.4172(2) 0.1600(2) 0.0400(9) Uani 1 1 d . . . . .
H5 H 0.702151 0.465419 0.154321 0.048 Uiso 1 1 calc R U . . .
C6 C 0.7471(3) 0.3568(2) 0.1553(2) 0.0415(9) Uani 1 1 d . . . . .
H6 H 0.824198 0.364348 0.145853 0.050 Uiso 1 1 calc R U . . .
C7 C 0.7065(3) 0.2846(2) 0.1645(2) 0.0362(8) Uani 1 1 d . . . . .
H7 H 0.756457 0.243708 0.161802 0.043 Uiso 1 1 calc R U . . .
C8 C 0.5915(3) 0.27359(19) 0.1778(2) 0.0257(6) Uani 1 1 d . . . . .
H8 H 0.564075 0.225152 0.183434 0.031 Uiso 1 1 calc R U . . .
C9 C 0.3042(2) 0.25164(15) 0.09628(19) 0.0164(5) Uani 1 1 d . . . . .
C10 C 0.2381(3) 0.18684(16) 0.1015(2) 0.0230(6) Uani 1 1 d . . . . .
H10 H 0.225689 0.172792 0.159910 0.028 Uiso 1 1 calc R U . . .
C11 C 0.1903(3) 0.14275(17) 0.0197(2) 0.0305(7) Uani 1 1 d . . . . .
H11 H 0.146474 0.099386 0.023749 0.037 Uiso 1 1 calc R U . . .
C12 C 0.2083(3) 0.16361(18) -0.0672(2) 0.0337(8) Uani 1 1 d . . . . .
H12 H 0.177446 0.133922 -0.121525 0.040 Uiso 1 1 calc R U . . .
C13 C 0.2719(3) 0.22846(19) -0.0734(2) 0.0319(7) Uani 1 1 d . . . . .
H13 H 0.282705 0.242848 -0.132257 0.038 Uiso 1 1 calc R U . . .
C14 C 0.3197(3) 0.27218(18) 0.0076(2) 0.0260(6) Uani 1 1 d . . . . .
H14 H 0.362687 0.315752 0.002823 0.031 Uiso 1 1 calc R U . . .
C15 C 0.1857(3) 0.38520(15) 0.45163(19) 0.0172(5) Uani 1 1 d . . . . .
C16 C 0.2779(3) 0.42831(16) 0.51404(19) 0.0198(5) Uani 1 1 d . . . . .
H16 H 0.353798 0.434272 0.501981 0.024 Uiso 1 1 calc R U . . .
C17 C 0.2559(3) 0.46228(17) 0.5942(2) 0.0251(6) Uani 1 1 d . . . . .
H17 H 0.317331 0.490735 0.635735 0.030 Uiso 1 1 calc R U . . .
C18 C 0.1429(3) 0.45381(18) 0.6122(2) 0.0282(7) Uani 1 1 d . . . . .
H18 H 0.129188 0.475637 0.666573 0.034 Uiso 1 1 calc R U . . .
C19 C 0.0502(3) 0.41279(18) 0.5492(2) 0.0282(7) Uani 1 1 d . . . . .
H19 H -0.026269 0.408037 0.560680 0.034 Uiso 1 1 calc R U . . .
C20 C 0.0714(3) 0.37877(16) 0.4691(2) 0.0221(6) Uani 1 1 d . . . . .
H20 H 0.008767 0.351558 0.426840 0.026 Uiso 1 1 calc R U . . .
C21 C 0.1166(2) 0.25728(15) 0.3292(2) 0.0178(5) Uani 1 1 d . . . . .
C22 C 0.0451(3) 0.23643(16) 0.2388(2) 0.0229(6) Uani 1 1 d . . . . .
H22 H 0.041624 0.267088 0.186112 0.028 Uiso 1 1 calc R U . . .
C23 C -0.0220(3) 0.16994(18) 0.2256(2) 0.0313(7) Uani 1 1 d . . . . .
H23 H -0.069071 0.156033 0.164224 0.038 Uiso 1 1 calc R U . . .
C24 C -0.0188(3) 0.12465(17) 0.3036(3) 0.0309(7) Uani 1 1 d . . . . .
H24 H -0.064742 0.080662 0.294862 0.037 Uiso 1 1 calc R U . . .
C25 C 0.0521(3) 0.14449(17) 0.3940(2) 0.0307(7) Uani 1 1 d . . . . .
H25 H 0.054483 0.113846 0.446495 0.037 Uiso 1 1 calc R U . . .
C26 C 0.1201(3) 0.21007(17) 0.4071(2) 0.0270(7) Uani 1 1 d . . . . .
H26 H 0.168727 0.222930 0.468450 0.032 Uiso 1 1 calc R U . . .
C27 C 0.1806(3) 0.55190(16) 0.1870(2) 0.0305(7) Uani 1 1 d . . . . .
H27A H 0.249786 0.585543 0.211565 0.037 Uiso 1 1 calc R U . . .
H27B H 0.123190 0.568463 0.127090 0.037 Uiso 1 1 calc R U . . .
C28 C 0.1298(3) 0.51883(16) 0.2551(2) 0.0270(7) Uani 1 1 d . . . . .
H28 H 0.158413 0.530552 0.320251 0.032 Uiso 1 1 calc R U . . .
C29 C 0.0339(3) 0.46728(18) 0.2201(2) 0.0300(7) Uani 1 1 d . . . . .
H29A H -0.029132 0.480820 0.161577 0.036 Uiso 1 1 calc R U . . .
H29B H 0.002205 0.442090 0.267501 0.036 Uiso 1 1 calc R U . . .
C30 C 0.0926(3) 0.37908(16) 0.0995(2) 0.0231(6) Uani 1 1 d . . . . .
C31 C 0.2588(3) 0.46303(17) 0.0858(2) 0.0287(7) Uani 1 1 d . . . . .

loop_
_atom_site_aniso_label
_atom_site_aniso_U_11
_atom_site_aniso_U_22
_atom_site_aniso_U_33
_atom_site_aniso_U_23
_atom_site_aniso_U_13
_atom_site_aniso_U_12
Mo1 0.01892(12) 0.01255(11) 0.01267(11) 0.00031(8) 0.00457(8) -0.00048(9)
Cl1 0.0239(3) 0.0227(3) 0.0190(3) -0.0024(3) 0.0063(3) -0.0060(3)
P1 0.0162(3) 0.0154(3) 0.0128(3) -0.0003(2) 0.0055(3) -0.0009(3)
P2 0.0171(3) 0.0150(3) 0.0133(3) -0.0014(2) 0.0066(3) -0.0017(3)
O1 0.0372(13) 0.0355(13) 0.0259(12) 0.0003(10) -0.0057(10) -0.0058(10)
O2 0.081(2) 0.0453(15) 0.0276(13) 0.0110(11) 0.0275(13) -0.0081(14)
C1 0.0182(13) 0.0202(13) 0.0143(13) 0.0019(10) 0.0046(10) 0.0020(10)
C2 0.0207(14) 0.0184(13) 0.0179(13) 0.0025(10) 0.0078(11) 0.0027(11)
C3 0.0156(13) 0.0306(15) 0.0113(12) -0.0034(11) 0.0052(10) -0.0056(11)
C4 0.0345(17) 0.0322(17) 0.0175(14) -0.0064(12) 0.0120(12) -0.0143(13)
C5 0.044(2) 0.053(2) 0.0278(17) -0.0118(16) 0.0182(15) -0.0285(18)
C6 0.0232(17) 0.077(3) 0.0284(18) -0.0109(18) 0.0143(14) -0.0164(18)
C7 0.0212(16) 0.066(2) 0.0230(16) -0.0062(16) 0.0088(13) 0.0040(16)
C8 0.0218(15) 0.0374(17) 0.0182(14) -0.0017(12) 0.0062(11) 0.0002(13)
C9 0.0135(12) 0.0158(12) 0.0190(13) -0.0038(10) 0.0033(10) 0.0024(10)
C10 0.0223(14) 0.0178(13) 0.0268(15) -0.0012(11) 0.0036(12) 0.0011(11)
C11 0.0261(16) 0.0174(14) 0.0402(19) -0.0075(13) -0.0032(14) 0.0015(12)
C12 0.0350(18) 0.0295(17) 0.0255(17) -0.0136(13) -0.0094(13) 0.0067(14)
C13 0.0347(18) 0.0402(19) 0.0169(15) -0.0052(13) 0.0012(13) 0.0065(15)
C14 0.0272(16) 0.0313(16) 0.0194(15) -0.0029(12) 0.0066(12) -0.0026(13)
C15 0.0234(14) 0.0151(12) 0.0144(13) 0.0026(10) 0.0076(10) 0.0017(10)
C16 0.0231(14) 0.0203(13) 0.0164(13) 0.0016(11) 0.0061(11) 0.0025(11)
C17 0.0334(17) 0.0225(14) 0.0167(14) -0.0027(11) 0.0030(12) 0.0031(12)
C18 0.0405(18) 0.0294(16) 0.0170(14) -0.0013(12) 0.0121(13) 0.0118(14)
C19 0.0276(16) 0.0304(17) 0.0331(17) 0.0015(13) 0.0188(13) 0.0057(13)
C20 0.0225(14) 0.0225(14) 0.0238(15) -0.0031(11) 0.0106(12) 0.0007(11)
C21 0.0180(13) 0.0167(13) 0.0216(14) -0.0001(10) 0.0101(11) -0.0001(10)
C22 0.0229(15) 0.0205(14) 0.0233(15) 0.0010(11) 0.0032(12) -0.0011(11)
C23 0.0288(17) 0.0250(16) 0.0364(18) -0.0057(13) 0.0034(14) -0.0061(13)
C24 0.0274(16) 0.0163(14) 0.052(2) -0.0028(13) 0.0161(15) -0.0045(12)
C25 0.0399(19) 0.0182(14) 0.0404(19) 0.0038(13) 0.0216(15) -0.0014(13)
C26 0.0349(17) 0.0255(15) 0.0228(15) 0.0018(12) 0.0117(13) -0.0043(13)
C27 0.0404(19) 0.0123(13) 0.0371(18) 0.0011(12) 0.0084(15) 0.0046(12)
C28 0.0330(17) 0.0197(14) 0.0283(16) -0.0036(12) 0.0089(13) 0.0093(12)
C29 0.0257(16) 0.0302(17) 0.0351(18) 0.0043(14) 0.0103(13) 0.0092(13)
C30 0.0282(16) 0.0201(14) 0.0194(14) 0.0027(11) 0.0043(12) 0.0004(12)
C31 0.0378(18) 0.0246(15) 0.0236(16) 0.0014(12) 0.0089(13) -0.0035(13)

loop_
_atom_type_symbol
_atom_type_description
_atom_type_scat_dispersion_real
_atom_type_scat_dispersion_imag
_atom_type_scat_source
C C 0.0033 0.0016 'International Tables Vol C Tables 4.2.6.8 and 6.1.1.4'
H H 0.0000 0.0000 'International Tables Vol C Tables 4.2.6.8 and 6.1.1.4'
Cl Cl 0.1484 0.1585 'International Tables Vol C Tables 4.2.6.8 and 6.1.1.4'
Mo Mo -1.6832 0.6857 'International Tables Vol C Tables 4.2.6.8 and 6.1.1.4'
O O 0.0106 0.0060 'International Tables Vol C Tables 4.2.6.8 and 6.1.1.4'
P P 0.1023 0.0942 'International Tables Vol C Tables 4.2.6.8 and 6.1.1.4'

loop_
_geom_angle_atom_site_label_1
_geom_angle_atom_site_label_2
_geom_angle_atom_site_label_3
_geom_angle
_geom_angle_site_symmetry_1
_geom_angle_site_symmetry_3
_geom_angle_publ_flag
Cl1 Mo1 P1 80.76(3) . . ?
P2 Mo1 Cl1 82.62(3) . . ?
P2 Mo1 P1 75.45(3) . . ?
C27 Mo1 Cl1 80.58(9) . . ?
C27 Mo1 P1 126.29(8) . . ?
C27 Mo1 P2 149.31(9) . . ?
C27 Mo1 C29 61.51(12) . . ?
C28 Mo1 Cl1 82.98(9) . . ?
C28 Mo1 P1 92.14(9) . . ?
C28 Mo1 P2 162.31(8) . . ?
C28 Mo1 C27 35.77(11) . . ?
C28 Mo1 C29 35.56(11) . . ?
C29 Mo1 Cl1 114.73(9) . . ?
C29 Mo1 P1 82.19(8) . . ?
C29 Mo1 P2 149.13(8) . . ?
C30 Mo1 Cl1 172.19(9) . . ?
C30 Mo1 P1 101.09(9) . . ?
C30 Mo1 P2 90.48(9) . . ?
C30 Mo1 C27 103.96(12) . . ?
C30 Mo1 C28 104.45(12) . . ?
C30 Mo1 C29 73.07(12) . . ?
C30 Mo1 C31 77.48(13) . . ?
C31 Mo1 Cl1 98.49(10) . . ?
C31 Mo1 P1 162.92(10) . . ?
C31 Mo1 P2 87.51(10) . . ?
C31 Mo1 C27 69.91(12) . . ?
C31 Mo1 C28 104.75(13) . . ?
C31 Mo1 C29 113.10(13) . . ?
C1 P1 Mo1 106.18(9) . . ?
C15 P1 Mo1 118.28(9) . . ?
C15 P1 C1 105.41(12) . . ?
C15 P1 C21 103.02(12) . . ?
C21 P1 Mo1 120.91(9) . . ?
C21 P1 C1 100.77(13) . . ?
C2 P2 Mo1 112.68(9) . . ?
C3 P2 Mo1 119.18(10) . . ?
C3 P2 C2 103.75(13) . . ?
C3 P2 C9 99.67(12) . . ?
C9 P2 Mo1 114.02(9) . . ?
C9 P2 C2 105.90(13) . . ?
P1 C1 H1A 110.0 . . ?
P1 C1 H1B 110.0 . . ?
H1A C1 H1B 108.4 . . ?
C2 C1 P1 108.40(18) . . ?
C2 C1 H1A 110.0 . . ?
C2 C1 H1B 110.0 . . ?
P2 C2 H2A 109.3 . . ?
P2 C2 H2B 109.3 . . ?
C1 C2 P2 111.78(18) . . ?
C1 C2 H2A 109.3 . . ?
C1 C2 H2B 109.3 . . ?
H2A C2 H2B 107.9 . . ?
C4 C3 P2 122.9(2) . . ?
C4 C3 C8 118.9(3) . . ?
C8 C3 P2 118.1(2) . . ?
C3 C4 H4 120.1 . . ?
C5 C4 C3 119.9(3) . . ?
C5 C4 H4 120.1 . . ?
C4 C5 H5 119.7 . . ?
C6 C5 C4 120.5(3) . . ?
C6 C5 H5 119.7 . . ?
C5 C6 H6 119.9 . . ?
C5 C6 C7 120.2(3) . . ?
C7 C6 H6 119.9 . . ?
C6 C7 H7 120.2 . . ?
C8 C7 C6 119.7(3) . . ?
C8 C7 H7 120.2 . . ?
C3 C8 H8 119.6 . . ?
C7 C8 C3 120.7(3) . . ?
C7 C8 H8 119.6 . . ?
C10 C9 P2 123.8(2) . . ?
C10 C9 C14 118.7(3) . . ?
C14 C9 P2 117.4(2) . . ?
C9 C10 H10 119.8 . . ?
C9 C10 C11 120.5(3) . . ?
C11 C10 H10 119.8 . . ?
C10 C11 H11 120.0 . . ?
C12 C11 C10 119.9(3) . . ?
C12 C11 H11 120.0 . . ?
C11 C12 H12 120.0 . . ?
C13 C12 C11 120.0(3) . . ?
C13 C12 H12 120.0 . . ?
C12 C13 H13 119.9 . . ?
C12 C13 C14 120.2(3) . . ?
C14 C13 H13 119.9 . . ?
C9 C14 H14 119.6 . . ?
C13 C14 C9 120.7(3) . . ?
C13 C14 H14 119.6 . . ?
C16 C15 P1 120.0(2) . . ?
C20 C15 P1 120.8(2) . . ?
C20 C15 C16 119.2(2) . . ?
C15 C16 H16 120.0 . . ?
C17 C16 C15 120.0(3) . . ?
C17 C16 H16 120.0 . . ?
C16 C17 H17 119.9 . . ?
C18 C17 C16 120.2(3) . . ?
C18 C17 H17 119.9 . . ?
C17 C18 H18 120.0 . . ?
C17 C18 C19 120.0(3) . . ?
C19 C18 H18 120.0 . . ?
C18 C19 H19 119.9 . . ?
C18 C19 C20 120.1(3) . . ?
C20 C19 H19 119.9 . . ?
C15 C20 H20 119.8 . . ?
C19 C20 C15 120.4(3) . . ?
C19 C20 H20 119.8 . . ?
C22 C21 P1 121.4(2) . . ?
C22 C21 C26 118.5(3) . . ?
C26 C21 P1 120.0(2) . . ?
C21 C22 H22 119.7 . . ?
C21 C22 C23 120.6(3) . . ?
C23 C22 H22 119.7 . . ?
C22 C23 H23 120.0 . . ?
C24 C23 C22 120.0(3) . . ?
C24 C23 H23 120.0 . . ?
C23 C24 H24 120.0 . . ?
C25 C24 C23 120.1(3) . . ?
C25 C24 H24 120.0 . . ?
C24 C25 H25 120.0 . . ?
C24 C25 C26 120.0(3) . . ?
C26 C25 H25 120.0 . . ?
C21 C26 H26 119.6 . . ?
C25 C26 C21 120.8(3) . . ?
C25 C26 H26 119.6 . . ?
Mo1 C27 H27A 116.8 . . ?
Mo1 C27 H27B 116.8 . . ?
H27A C27 H27B 113.9 . . ?
C28 C27 Mo1 68.35(16) . . ?
C28 C27 H27A 116.8 . . ?
C28 C27 H27B 116.8 . . ?
Mo1 C28 H28 117.0 . . ?
C27 C28 Mo1 75.88(17) . . ?
C27 C28 H28 121.6 . . ?
C29 C28 Mo1 76.65(18) . . ?
C29 C28 C27 116.9(3) . . ?
C29 C28 H28 121.6 . . ?
Mo1 C29 H29A 116.9 . . ?
Mo1 C29 H29B 116.9 . . ?
C28 C29 Mo1 67.79(17) . . ?
C28 C29 H29A 116.9 . . ?
C28 C29 H29B 116.9 . . ?
H29A C29 H29B 113.9 . . ?
O1 C30 Mo1 175.6(3) . . ?
O2 C31 Mo1 173.1(3) . . ?

loop_
_geom_bond_atom_site_label_1
_geom_bond_atom_site_label_2
_geom_bond_distance
_geom_bond_site_symmetry_2
_geom_bond_publ_flag
Mo1 Cl1 2.5791(10) . ?
Mo1 P1 2.5840(9) . ?
Mo1 P2 2.5294(10) . ?
Mo1 C27 2.330(3) . ?
Mo1 C28 2.233(3) . ?
Mo1 C29 2.347(3) . ?
Mo1 C30 1.943(3) . ?
Mo1 C31 1.980(3) . ?
P1 C1 1.838(3) . ?
P1 C15 1.825(3) . ?
P1 C21 1.828(3) . ?
P2 C2 1.853(3) . ?
P2 C3 1.825(3) . ?
P2 C9 1.828(3) . ?
O1 C30 1.149(4) . ?
O2 C31 1.147(4) . ?
C1 H1A 0.9700 . ?
C1 H1B 0.9700 . ?
C1 C2 1.534(4) . ?
C2 H2A 0.9700 . ?
C2 H2B 0.9700 . ?
C3 C4 1.396(4) . ?
C3 C8 1.396(4) . ?
C4 H4 0.9300 . ?
C4 C5 1.390(4) . ?
C5 H5 0.9300 . ?
C5 C6 1.372(6) . ?
C6 H6 0.9300 . ?
C6 C7 1.388(6) . ?
C7 H7 0.9300 . ?
C7 C8 1.382(4) . ?
C8 H8 0.9300 . ?
C9 C10 1.391(4) . ?
C9 C14 1.393(4) . ?
C10 H10 0.9300 . ?
C10 C11 1.396(4) . ?
C11 H11 0.9300 . ?
C11 C12 1.381(5) . ?
C12 H12 0.9300 . ?
C12 C13 1.379(5) . ?
C13 H13 0.9300 . ?
C13 C14 1.385(4) . ?
C14 H14 0.9300 . ?
C15 C16 1.400(4) . ?
C15 C20 1.391(4) . ?
C16 H16 0.9300 . ?
C16 C17 1.393(4) . ?
C17 H17 0.9300 . ?
C17 C18 1.383(5) . ?
C18 H18 0.9300 . ?
C18 C19 1.387(5) . ?
C19 H19 0.9300 . ?
C19 C20 1.389(4) . ?
C20 H20 0.9300 . ?
C21 C22 1.380(4) . ?
C21 C26 1.400(4) . ?
C22 H22 0.9300 . ?
C22 C23 1.392(4) . ?
C23 H23 0.9300 . ?
C23 C24 1.380(5) . ?
C24 H24 0.9300 . ?
C24 C25 1.373(5) . ?
C25 H25 0.9300 . ?
C25 C26 1.384(4) . ?
C26 H26 0.9300 . ?
C27 H27A 0.9700 . ?
C27 H27B 0.9700 . ?
C27 C28 1.404(5) . ?
C28 H28 0.9300 . ?
C28 C29 1.403(5) . ?
C29 H29A 0.9700 . ?
C29 H29B 0.9700 . ?

loop_
_geom_torsion_atom_site_label_1
_geom_torsion_atom_site_label_2
_geom_torsion_atom_site_label_3
_geom_torsion_atom_site_label_4
_geom_torsion
_geom_torsion_site_symmetry_1
_geom_torsion_site_symmetry_2
_geom_torsion_site_symmetry_3
_geom_torsion_site_symmetry_4
_geom_torsion_publ_flag
Mo1 P1 C1 C2 -55.54(19) . . . . ?
Mo1 P1 C15 C16 -73.1(2) . . . . ?
Mo1 P1 C15 C20 105.1(2) . . . . ?
Mo1 P1 C21 C22 0.7(3) . . . . ?
Mo1 P1 C21 C26 175.7(2) . . . . ?
Mo1 P2 C2 C1 -18.2(2) . . . . ?
Mo1 P2 C3 C4 -0.6(3) . . . . ?
Mo1 P2 C3 C8 -178.40(18) . . . . ?
Mo1 P2 C9 C10 -94.0(2) . . . . ?
Mo1 P2 C9 C14 81.8(2) . . . . ?
Mo1 C27 C28 C29 -66.8(2) . . . . ?
P1 C1 C2 P2 47.4(2) . . . . ?
P1 C15 C16 C17 -179.8(2) . . . . ?
P1 C15 C20 C19 179.8(2) . . . . ?
P1 C21 C22 C23 175.2(2) . . . . ?
P1 C21 C26 C25 -176.0(2) . . . . ?
P2 C3 C4 C5 -178.6(2) . . . . ?
P2 C3 C8 C7 178.6(2) . . . . ?
P2 C9 C10 C11 176.9(2) . . . . ?
P2 C9 C14 C13 -177.0(2) . . . . ?
C1 P1 C15 C16 45.4(2) . . . . ?
C1 P1 C15 C20 -136.4(2) . . . . ?
C1 P1 C21 C22 -115.7(2) . . . . ?
C1 P1 C21 C26 59.3(3) . . . . ?
C2 P2 C3 C4 -126.9(2) . . . . ?
C2 P2 C3 C8 55.3(2) . . . . ?
C2 P2 C9 C10 30.4(3) . . . . ?
C2 P2 C9 C14 -153.7(2) . . . . ?
C3 P2 C2 C1 112.0(2) . . . . ?
C3 P2 C9 C10 137.8(2) . . . . ?
C3 P2 C9 C14 -46.3(2) . . . . ?
C3 C4 C5 C6 0.7(5) . . . . ?
C4 C3 C8 C7 0.7(4) . . . . ?
C4 C5 C6 C7 -0.6(5) . . . . ?
C5 C6 C7 C8 0.5(5) . . . . ?
C6 C7 C8 C3 -0.6(5) . . . . ?
C8 C3 C4 C5 -0.8(4) . . . . ?
C9 P2 C2 C1 -143.52(19) . . . . ?
C9 P2 C3 C4 124.0(2) . . . . ?
C9 P2 C3 C8 -53.8(2) . . . . ?
C9 C10 C11 C12 -0.2(4) . . . . ?
C10 C9 C14 C13 -0.9(4) . . . . ?
C10 C11 C12 C13 -0.9(5) . . . . ?
C11 C12 C13 C14 1.1(5) . . . . ?
C12 C13 C14 C9 -0.2(5) . . . . ?
C14 C9 C10 C11 1.1(4) . . . . ?
C15 P1 C1 C2 178.19(18) . . . . ?
C15 P1 C21 C22 135.5(2) . . . . ?
C15 P1 C21 C26 -49.4(3) . . . . ?
C15 C16 C17 C18 -0.3(4) . . . . ?
C16 C15 C20 C19 -2.0(4) . . . . ?
C16 C17 C18 C19 -1.4(5) . . . . ?
C17 C18 C19 C20 1.4(5) . . . . ?
C18 C19 C20 C15 0.4(5) . . . . ?
C20 C15 C16 C17 2.0(4) . . . . ?
C21 P1 C1 C2 71.3(2) . . . . ?
C21 P1 C15 C16 150.6(2) . . . . ?
C21 P1 C15 C20 -31.2(3) . . . . ?
C21 C22 C23 C24 0.9(5) . . . . ?
C22 C21 C26 C25 -0.9(4) . . . . ?
C22 C23 C24 C25 -1.1(5) . . . . ?
C23 C24 C25 C26 0.2(5) . . . . ?
C24 C25 C26 C21 0.7(5) . . . . ?
C26 C21 C22 C23 0.0(4) . . . . ?
C27 C28 C29 Mo1 66.3(2) . . . . ?
